data_7118483
loop_
_publ_author_name
'Blair, Lachlan M.'
'Sperry, Jonathan'

_publ_section_title
;
 Total syntheses of (+-)-spiroindimicins B and C enabled by a late-stage
 Sch\"ollkopf--Magnus--Barton--Zard (SMBZ) reaction
;
_journal_coden_ASTM CHCOFS
_journal_issue 4
_journal_name_full
;
 Chemical Communications (Cambridge, United Kingdom)
;
_journal_page_first 800
_journal_page_last 802
_journal_paper_doi 10.1039/c5cc09060a
_journal_volume 52
_journal_year 2016
_chemical_formula_sum 'C34 H29 Cl2 N3 O6 S'
_chemical_formula_weight 678.56
_chemical_melting_point 199.0(10)
_chemical_name_systematic
'5'-(tert-butyl) 3'-methyl 5,8'-dichloro-1-tosylspiro[indoline-3,4'-pyrrolo[3',4':3,4]cyclopenta[1,2-b]indole]-3',5'(2'H)-dicarboxylate'
_space_group_IT_number 2
_symmetry_cell_setting triclinic
_symmetry_space_group_name_Hall '-P 1'
_symmetry_space_group_name_H-M 'P -1'
_atom_sites_solution_hydrogens geom
_atom_sites_solution_primary direct
_atom_sites_solution_secondary difmap
_audit_creation_method SHELXL-97
_audit_update_record
;
2015-11-04 deposited with the CCDC.
2015-11-11 downloaded from the CCDC.
;
_cell_angle_alpha 73.289(5)
_cell_angle_beta 72.517(5)
_cell_angle_gamma 76.408(5)
_cell_formula_units_Z 2
_cell_length_a 9.468(5)
_cell_length_b 12.672(5)
_cell_length_c 14.441(5)
_cell_measurement_temperature 372(2)
_cell_volume 1561.7(12)
_computing_structure_refinement 'SHELXL-97 (Sheldrick, 2008)'
_diffrn_ambient_temperature 372(2)
_diffrn_measured_fraction_theta_full 0.991
_diffrn_measured_fraction_theta_max 0.991
_diffrn_measurement_device_type 'Bruker SMART APEX II CCD'
_diffrn_radiation_monochromator graphite
_diffrn_radiation_source 'fine-focus sealed tube'
_diffrn_radiation_type MoK\a
_diffrn_radiation_wavelength 0.71073
_diffrn_reflns_av_R_equivalents 0.0820
_diffrn_reflns_av_sigmaI/netI 0.0772
_diffrn_reflns_limit_h_max 12
_diffrn_reflns_limit_h_min -12
_diffrn_reflns_limit_k_max 16
_diffrn_reflns_limit_k_min -16
_diffrn_reflns_limit_l_max 18
_diffrn_reflns_limit_l_min -18
_diffrn_reflns_number 33016
_diffrn_reflns_theta_full 27.83
_diffrn_reflns_theta_max 27.83
_diffrn_reflns_theta_min 2.41
_exptl_absorpt_coefficient_mu 0.327
_exptl_absorpt_correction_T_max 0.9681
_exptl_absorpt_correction_T_min 0.8970
_exptl_absorpt_correction_type multi-scan
_exptl_absorpt_process_details 'SADABS-2012/1 (Bruker,2012)'
_exptl_crystal_colour colourless
_exptl_crystal_density_diffrn 1.443
_exptl_crystal_density_method 'not measured'
_exptl_crystal_description needle
_exptl_crystal_F_000 704
_exptl_crystal_recrystallization_method 'liquid-liquid diffusion with CDCl3-Et2O'
_exptl_crystal_size_max 0.34
_exptl_crystal_size_mid 0.10
_exptl_crystal_size_min 0.10
_refine_diff_density_max 0.598
_refine_diff_density_min -0.430
_refine_diff_density_rms 0.074
_refine_ls_extinction_method none
_refine_ls_goodness_of_fit_ref 1.017
_refine_ls_hydrogen_treatment mixed
_refine_ls_matrix_type full
_refine_ls_number_parameters 420
_refine_ls_number_reflns 7370
_refine_ls_number_restraints 0
_refine_ls_restrained_S_all 1.017
_refine_ls_R_factor_all 0.0893
_refine_ls_R_factor_gt 0.0506
_refine_ls_shift/su_max 0.003
_refine_ls_shift/su_mean 0.000
_refine_ls_structure_factor_coef Fsqd
_refine_ls_weighting_details 'calc w=1/[\s^2^(Fo^2^)+(0.0681P)^2^+0.2425P] where P=(Fo^2^+2Fc^2^)/3'
_refine_ls_weighting_scheme calc
_refine_ls_wR_factor_gt 0.1183
_refine_ls_wR_factor_ref 0.1329
_reflns_number_gt 5021
_reflns_number_total 7370
_reflns_threshold_expression >2\s(I)
_cod_duplicate_entry 7118180
_cod_data_source_file c5cc09060a2.cif
_cod_data_source_block lbs305a_0m
_cod_depositor_comments
;
The following automatic conversions were performed:

'_chemical_melting_point' value '198-200' was changed to '199.0(10)'
- the average value was taken and precision was estimated.

Automatic conversion script
Id: cif_fix_values 4093 2015-10-18 17:28:56Z antanas 
;
_cod_original_sg_symbol_H-M P-1
_cod_database_code 7118483

loop_
_symmetry_equiv_pos_as_xyz
'x, y, z'
'-x, -y, -z'

loop_
_atom_site_label
_atom_site_type_symbol
_atom_site_fract_x
_atom_site_fract_y
_atom_site_fract_z
_atom_site_U_iso_or_equiv
_atom_site_adp_type
_atom_site_occupancy
_atom_site_symmetry_multiplicity
_atom_site_calc_flag
_atom_site_refinement_flags
_atom_site_disorder_assembly
_atom_site_disorder_group
C1 C 0.6057(4) 0.2590(3) -0.0719(2) 0.0394(8) Uani 1 1 d . . .
H1A H 0.6405 0.2638 -0.1424 0.059 Uiso 1 1 calc R . .
H1B H 0.5341 0.3243 -0.0601 0.059 Uiso 1 1 calc R . .
H1C H 0.5590 0.1938 -0.0398 0.059 Uiso 1 1 calc R . .
C2 C 0.7371(3) 0.2513(2) -0.0299(2) 0.0266(6) Uani 1 1 d . . .
C3 C 0.7410(3) 0.3306(2) 0.0178(2) 0.0263(6) Uani 1 1 d . . .
H3 H 0.6617 0.3896 0.0240 0.032 Uiso 1 1 calc R . .
C4 C 0.8624(3) 0.3231(2) 0.05685(19) 0.0240(6) Uani 1 1 d . . .
H4 H 0.8639 0.3766 0.0890 0.029 Uiso 1 1 calc R . .
C5 C 0.9796(3) 0.2359(2) 0.04712(19) 0.0206(5) Uani 1 1 d . . .
C6 C 0.9774(4) 0.1556(2) -0.0013(2) 0.0329(7) Uani 1 1 d . . .
H6 H 1.0569 0.0968 -0.0081 0.039 Uiso 1 1 calc R . .
C7 C 0.8559(4) 0.1641(3) -0.0389(2) 0.0349(7) Uani 1 1 d . . .
H7 H 0.8540 0.1104 -0.0708 0.042 Uiso 1 1 calc R . .
C8 C 1.0525(3) 0.3544(2) 0.22846(19) 0.0171(5) Uani 1 1 d . . .
C9 C 1.0646(3) 0.4608(2) 0.1680(2) 0.0225(6) Uani 1 1 d . . .
H9 H 1.0951 0.4722 0.0989 0.027 Uiso 1 1 calc R . .
C10 C 1.0301(3) 0.5495(2) 0.2135(2) 0.0220(6) Uani 1 1 d . . .
H10 H 1.0353 0.6217 0.1746 0.026 Uiso 1 1 calc R . .
C11 C 0.9879(3) 0.5308(2) 0.3165(2) 0.0190(5) Uani 1 1 d . . .
C12 C 0.9754(3) 0.4247(2) 0.37734(19) 0.0178(5) Uani 1 1 d . . .
H12 H 0.9464 0.4131 0.4465 0.021 Uiso 1 1 calc R . .
C13 C 1.0076(3) 0.3365(2) 0.33130(18) 0.0153(5) Uani 1 1 d . . .
C14 C 0.9929(3) 0.2144(2) 0.38075(18) 0.0146(5) Uani 1 1 d . . .
C15 C 1.0221(3) 0.1637(2) 0.28888(18) 0.0164(5) Uani 1 1 d . . .
H15A H 1.0972 0.0968 0.2929 0.020 Uiso 1 1 calc R . .
H15B H 0.9304 0.1450 0.2854 0.020 Uiso 1 1 calc R . .
C16 C 0.8445(3) 0.19943(19) 0.45766(18) 0.0151(5) Uani 1 1 d . . .
C17 C 0.8543(3) 0.1495(2) 0.55314(18) 0.0154(5) Uani 1 1 d . . .
C18 C 0.7051(3) 0.1504(2) 0.61724(18) 0.0159(5) Uani 1 1 d . . .
C19 C 0.6456(3) 0.1089(2) 0.71888(19) 0.0178(5) Uani 1 1 d . . .
H19 H 0.7077 0.0716 0.7613 0.021 Uiso 1 1 calc R . .
C20 C 0.4906(3) 0.1251(2) 0.75452(19) 0.0190(5) Uani 1 1 d . . .
C21 C 0.3950(3) 0.1791(2) 0.69279(19) 0.0204(6) Uani 1 1 d . . .
H21 H 0.2917 0.1871 0.7196 0.024 Uiso 1 1 calc R . .
C22 C 0.4513(3) 0.2212(2) 0.59195(19) 0.0182(5) Uani 1 1 d . . .
H22 H 0.3877 0.2573 0.5503 0.022 Uiso 1 1 calc R . .
C23 C 0.6067(3) 0.2077(2) 0.55477(18) 0.0160(5) Uani 1 1 d . . .
C24 C 0.6496(3) 0.3126(2) 0.37222(19) 0.0168(5) Uani 1 1 d . . .
C25 C 0.4666(3) 0.4793(2) 0.3305(2) 0.0206(6) Uani 1 1 d . . .
C26 C 0.3328(3) 0.5334(2) 0.4007(2) 0.0306(7) Uani 1 1 d . . .
H26A H 0.2612 0.4832 0.4322 0.046 Uiso 1 1 calc R . .
H26B H 0.2866 0.6014 0.3634 0.046 Uiso 1 1 calc R . .
H26C H 0.3662 0.5497 0.4509 0.046 Uiso 1 1 calc R . .
C27 C 0.4179(3) 0.4468(2) 0.2529(2) 0.0263(6) Uani 1 1 d . . .
H27A H 0.5041 0.4123 0.2103 0.039 Uiso 1 1 calc R . .
H27B H 0.3704 0.5123 0.2136 0.039 Uiso 1 1 calc R . .
H27C H 0.3483 0.3953 0.2858 0.039 Uiso 1 1 calc R . .
C28 C 0.5886(3) 0.5509(2) 0.2860(2) 0.0283(6) Uani 1 1 d . . .
H28A H 0.6255 0.5587 0.3384 0.042 Uiso 1 1 calc R . .
H28B H 0.5486 0.6232 0.2513 0.042 Uiso 1 1 calc R . .
H28C H 0.6692 0.5162 0.2401 0.042 Uiso 1 1 calc R . .
C29 C 1.1170(3) 0.0669(2) 0.60666(19) 0.0172(5) Uani 1 1 d . . .
H29 H 1.0949 0.0369 0.6752 0.021 Uiso 1 1 calc R . .
C30 C 1.0141(3) 0.1198(2) 0.55104(18) 0.0152(5) Uani 1 1 d . . .
C31 C 1.0960(3) 0.15444(19) 0.45057(18) 0.0155(5) Uani 1 1 d . . .
C32 C 1.2474(3) 0.1191(2) 0.44705(18) 0.0165(5) Uani 1 1 d . . .
C33 C 1.3828(3) 0.1255(2) 0.36731(19) 0.0181(5) Uani 1 1 d . . .
C34 C 1.4796(3) 0.1907(2) 0.1932(2) 0.0255(6) Uani 1 1 d . . .
H34A H 1.5595 0.2098 0.2101 0.038 Uiso 1 1 calc R . .
H34B H 1.4505 0.2483 0.1393 0.038 Uiso 1 1 calc R . .
H34C H 1.5131 0.1211 0.1732 0.038 Uiso 1 1 calc R . .
N1 N 1.0760(2) 0.25170(17) 0.20107(15) 0.0177(4) Uani 1 1 d . . .
N2 N 0.6933(2) 0.23912(16) 0.45570(15) 0.0154(4) Uani 1 1 d . . .
N3 N 1.2563(2) 0.06638(17) 0.54365(15) 0.0169(4) Uani 1 1 d . . .
H3A H 1.3386 0.0373 0.5615 0.020 Uiso 1 1 calc R . .
O1 O 1.2198(2) 0.31455(16) 0.02757(13) 0.0262(4) Uani 1 1 d . . .
O2 O 1.2108(2) 0.11255(16) 0.10280(14) 0.0280(4) Uani 1 1 d . . .
O3 O 0.72556(19) 0.31536(15) 0.28860(13) 0.0207(4) Uani 1 1 d . . .
O4 O 0.51899(19) 0.37606(15) 0.40174(13) 0.0218(4) Uani 1 1 d . . .
O5 O 1.35214(19) 0.17995(15) 0.27946(13) 0.0209(4) Uani 1 1 d . . .
O6 O 1.51002(19) 0.08800(15) 0.37748(14) 0.0254(4) Uani 1 1 d . . .
S S 1.13856(7) 0.22674(5) 0.09007(5) 0.01920(16) Uani 1 1 d . . .
Cl1 Cl 0.41063(7) 0.07796(6) 0.88206(5) 0.02572(17) Uani 1 1 d . . .
Cl2 Cl 0.94778(7) 0.64514(5) 0.37076(5) 0.02526(17) Uani 1 1 d . . .

loop_
_atom_site_aniso_label
_atom_site_aniso_U_11
_atom_site_aniso_U_22
_atom_site_aniso_U_33
_atom_site_aniso_U_23
_atom_site_aniso_U_13
_atom_site_aniso_U_12
C1 0.0361(18) 0.052(2) 0.0364(18) -0.0027(16) -0.0161(15) -0.0187(16)
C2 0.0262(15) 0.0324(16) 0.0232(14) 0.0013(12) -0.0081(12) -0.0155(13)
C3 0.0181(14) 0.0321(17) 0.0255(14) -0.0040(13) -0.0045(11) -0.0026(12)
C4 0.0236(14) 0.0257(15) 0.0235(14) -0.0075(12) -0.0043(11) -0.0055(12)
C5 0.0197(13) 0.0213(14) 0.0211(13) -0.0018(11) -0.0071(11) -0.0054(11)
C6 0.0418(18) 0.0209(15) 0.0421(18) -0.0089(13) -0.0217(15) -0.0001(13)
C7 0.0457(19) 0.0277(17) 0.0429(18) -0.0077(14) -0.0250(16) -0.0102(14)
C8 0.0110(12) 0.0169(13) 0.0245(13) -0.0051(11) -0.0059(10) -0.0019(10)
C9 0.0216(14) 0.0221(14) 0.0232(14) -0.0015(11) -0.0054(11) -0.0078(11)
C10 0.0218(14) 0.0141(13) 0.0304(15) -0.0005(11) -0.0097(12) -0.0053(10)
C11 0.0117(12) 0.0174(13) 0.0299(14) -0.0077(11) -0.0076(11) -0.0004(10)
C12 0.0129(12) 0.0176(13) 0.0245(13) -0.0063(11) -0.0082(10) 0.0010(10)
C13 0.0090(11) 0.0152(13) 0.0232(13) -0.0030(10) -0.0078(10) -0.0018(9)
C14 0.0106(12) 0.0135(12) 0.0206(12) -0.0052(10) -0.0060(10) 0.0002(9)
C15 0.0131(12) 0.0158(13) 0.0203(12) -0.0048(10) -0.0037(10) -0.0019(10)
C16 0.0109(12) 0.0127(12) 0.0223(13) -0.0039(10) -0.0062(10) -0.0007(9)
C17 0.0117(12) 0.0136(12) 0.0205(13) -0.0045(10) -0.0042(10) -0.0005(9)
C18 0.0117(12) 0.0137(12) 0.0244(13) -0.0072(10) -0.0061(10) -0.0009(9)
C19 0.0151(12) 0.0150(13) 0.0246(13) -0.0083(11) -0.0048(10) -0.0006(10)
C20 0.0190(13) 0.0175(13) 0.0203(13) -0.0071(11) 0.0000(10) -0.0058(10)
C21 0.0107(12) 0.0205(14) 0.0296(14) -0.0097(12) -0.0005(11) -0.0029(10)
C22 0.0129(12) 0.0161(13) 0.0271(14) -0.0077(11) -0.0076(11) 0.0018(10)
C23 0.0133(12) 0.0140(12) 0.0210(13) -0.0057(10) -0.0040(10) -0.0009(9)
C24 0.0122(12) 0.0150(13) 0.0242(14) -0.0036(11) -0.0068(11) -0.0025(10)
C25 0.0199(13) 0.0124(13) 0.0304(15) -0.0023(11) -0.0137(11) 0.0019(10)
C26 0.0229(15) 0.0271(16) 0.0407(17) -0.0117(14) -0.0104(13) 0.0057(12)
C27 0.0233(15) 0.0225(15) 0.0368(16) -0.0078(13) -0.0152(13) 0.0005(11)
C28 0.0246(15) 0.0223(15) 0.0396(17) -0.0019(13) -0.0160(13) -0.0032(12)
C29 0.0140(12) 0.0155(13) 0.0219(13) -0.0021(10) -0.0058(10) -0.0029(10)
C30 0.0114(12) 0.0131(12) 0.0216(13) -0.0047(10) -0.0049(10) -0.0009(9)
C31 0.0148(12) 0.0112(12) 0.0222(13) -0.0041(10) -0.0085(10) 0.0000(9)
C32 0.0144(12) 0.0141(13) 0.0215(13) -0.0035(10) -0.0064(10) -0.0018(10)
C33 0.0148(12) 0.0127(12) 0.0270(14) -0.0029(11) -0.0081(11) -0.0014(10)
C34 0.0219(14) 0.0268(15) 0.0251(14) -0.0056(12) -0.0004(11) -0.0067(12)
N1 0.0177(11) 0.0174(11) 0.0182(10) -0.0039(9) -0.0035(9) -0.0047(9)
N2 0.0093(10) 0.0157(11) 0.0210(11) -0.0037(9) -0.0055(8) -0.0002(8)
N3 0.0095(10) 0.0172(11) 0.0237(11) -0.0016(9) -0.0080(9) -0.0004(8)
O1 0.0198(10) 0.0371(12) 0.0219(10) -0.0060(9) -0.0007(8) -0.0119(8)
O2 0.0285(11) 0.0269(11) 0.0263(10) -0.0104(9) -0.0079(9) 0.0065(8)
O3 0.0151(9) 0.0246(10) 0.0214(9) -0.0048(8) -0.0067(8) 0.0011(7)
O4 0.0154(9) 0.0200(10) 0.0253(10) -0.0038(8) -0.0063(8) 0.0061(7)
O5 0.0131(9) 0.0256(10) 0.0214(9) -0.0030(8) -0.0039(7) -0.0016(7)
O6 0.0111(9) 0.0268(11) 0.0348(11) -0.0020(9) -0.0074(8) -0.0008(8)
S 0.0148(3) 0.0234(4) 0.0199(3) -0.0069(3) -0.0048(3) -0.0013(3)
Cl1 0.0221(3) 0.0304(4) 0.0220(3) -0.0074(3) 0.0015(3) -0.0068(3)
Cl2 0.0229(3) 0.0171(3) 0.0393(4) -0.0115(3) -0.0125(3) 0.0023(3)

loop_
_atom_type_symbol
_atom_type_description
_atom_type_scat_dispersion_real
_atom_type_scat_dispersion_imag
_atom_type_scat_source
C C 0.0033 0.0016 'International Tables Vol C Tables 4.2.6.8 and 6.1.1.4'
H H 0.0000 0.0000 'International Tables Vol C Tables 4.2.6.8 and 6.1.1.4'
N N 0.0061 0.0033 'International Tables Vol C Tables 4.2.6.8 and 6.1.1.4'
O O 0.0106 0.0060 'International Tables Vol C Tables 4.2.6.8 and 6.1.1.4'
S S 0.1246 0.1234 'International Tables Vol C Tables 4.2.6.8 and 6.1.1.4'
Cl Cl 0.1484 0.1585 'International Tables Vol C Tables 4.2.6.8 and 6.1.1.4'

loop_
_geom_angle_atom_site_label_1
_geom_angle_atom_site_label_2
_geom_angle_atom_site_label_3
_geom_angle
_geom_angle_site_symmetry_1
_geom_angle_site_symmetry_3
C2 C1 H1A 109.5 . .
C2 C1 H1B 109.5 . .
H1A C1 H1B 109.5 . .
C2 C1 H1C 109.5 . .
H1A C1 H1C 109.5 . .
H1B C1 H1C 109.5 . .
C7 C2 C3 119.0(2) . .
C7 C2 C1 120.0(3) . .
C3 C2 C1 121.0(3) . .
C2 C3 C4 120.9(3) . .
C2 C3 H3 119.6 . .
C4 C3 H3 119.6 . .
C5 C4 C3 119.3(3) . .
C5 C4 H4 120.3 . .
C3 C4 H4 120.3 . .
C4 C5 C6 120.3(2) . .
C4 C5 S 120.8(2) . .
C6 C5 S 118.8(2) . .
C7 C6 C5 119.5(3) . .
C7 C6 H6 120.3 . .
C5 C6 H6 120.3 . .
C6 C7 C2 120.9(3) . .
C6 C7 H7 119.5 . .
C2 C7 H7 119.5 . .
C13 C8 C9 121.3(2) . .
C13 C8 N1 109.3(2) . .
C9 C8 N1 129.3(2) . .
C10 C9 C8 118.3(2) . .
C10 C9 H9 120.9 . .
C8 C9 H9 120.9 . .
C11 C10 C9 120.2(2) . .
C11 C10 H10 119.9 . .
C9 C10 H10 119.9 . .
C10 C11 C12 121.8(2) . .
C10 C11 Cl2 118.6(2) . .
C12 C11 Cl2 119.6(2) . .
C11 C12 C13 117.7(2) . .
C11 C12 H12 121.2 . .
C13 C12 H12 121.2 . .
C8 C13 C12 120.7(2) . .
C8 C13 C14 111.5(2) . .
C12 C13 C14 127.7(2) . .
C16 C14 C13 113.27(19) . .
C16 C14 C31 97.36(19) . .
C13 C14 C31 115.10(18) . .
C16 C14 C15 115.48(18) . .
C13 C14 C15 102.16(19) . .
C31 C14 C15 114.18(19) . .
N1 C15 C14 105.17(19) . .
N1 C15 H15A 110.7 . .
C14 C15 H15A 110.7 . .
N1 C15 H15B 110.7 . .
C14 C15 H15B 110.7 . .
H15A C15 H15B 108.8 . .
C17 C16 N2 110.0(2) . .
C17 C16 C14 115.6(2) . .
N2 C16 C14 133.8(2) . .
C16 C17 C18 108.6(2) . .
C16 C17 C30 107.1(2) . .
C18 C17 C30 144.2(2) . .
C19 C18 C23 119.5(2) . .
C19 C18 C17 134.6(2) . .
C23 C18 C17 105.9(2) . .
C20 C19 C18 117.8(2) . .
C20 C19 H19 121.1 . .
C18 C19 H19 121.1 . .
C21 C20 C19 122.4(2) . .
C21 C20 Cl1 118.1(2) . .
C19 C20 Cl1 119.5(2) . .
C22 C21 C20 120.8(2) . .
C22 C21 H21 119.6 . .
C20 C21 H21 119.6 . .
C21 C22 C23 117.8(2) . .
C21 C22 H22 121.1 . .
C23 C22 H22 121.1 . .
C22 C23 N2 129.6(2) . .
C22 C23 C18 121.6(2) . .
N2 C23 C18 108.7(2) . .
O3 C24 O4 128.0(2) . .
O3 C24 N2 122.3(2) . .
O4 C24 N2 109.7(2) . .
O4 C25 C28 109.4(2) . .
O4 C25 C27 109.5(2) . .
C28 C25 C27 113.5(2) . .
O4 C25 C26 100.9(2) . .
C28 C25 C26 111.5(2) . .
C27 C25 C26 111.3(2) . .
C25 C26 H26A 109.5 . .
C25 C26 H26B 109.5 . .
H26A C26 H26B 109.5 . .
C25 C26 H26C 109.5 . .
H26A C26 H26C 109.5 . .
H26B C26 H26C 109.5 . .
C25 C27 H27A 109.5 . .
C25 C27 H27B 109.5 . .
H27A C27 H27B 109.5 . .
C25 C27 H27C 109.5 . .
H27A C27 H27C 109.5 . .
H27B C27 H27C 109.5 . .
C25 C28 H28A 109.5 . .
C25 C28 H28B 109.5 . .
H28A C28 H28B 109.5 . .
C25 C28 H28C 109.5 . .
H28A C28 H28C 109.5 . .
H28B C28 H28C 109.5 . .
N3 C29 C30 107.9(2) . .
N3 C29 H29 126.0 . .
C30 C29 H29 126.0 . .
C29 C30 C31 107.3(2) . .
C29 C30 C17 145.0(2) . .
C31 C30 C17 107.5(2) . .
C32 C31 C30 107.7(2) . .
C32 C31 C14 140.0(2) . .
C30 C31 C14 112.2(2) . .
N3 C32 C31 106.5(2) . .
N3 C32 C33 119.8(2) . .
C31 C32 C33 133.7(2) . .
O6 C33 O5 123.6(2) . .
O6 C33 C32 125.2(2) . .
O5 C33 C32 111.2(2) . .
O5 C34 H34A 109.5 . .
O5 C34 H34B 109.5 . .
H34A C34 H34B 109.5 . .
O5 C34 H34C 109.5 . .
H34A C34 H34C 109.5 . .
H34B C34 H34C 109.5 . .
C8 N1 C15 110.50(19) . .
C8 N1 S 128.54(17) . .
C15 N1 S 120.77(16) . .
C24 N2 C16 123.0(2) . .
C24 N2 C23 129.3(2) . .
C16 N2 C23 106.70(19) . .
C29 N3 C32 110.55(19) . .
C29 N3 H3A 124.7 . .
C32 N3 H3A 124.7 . .
C24 O4 C25 119.9(2) . .
C33 O5 C34 116.35(19) . .
O1 S O2 120.48(12) . .
O1 S N1 107.12(11) . .
O2 S N1 106.67(11) . .
O1 S C5 108.61(12) . .
O2 S C5 106.75(12) . .
N1 S C5 106.42(12) . .

loop_
_geom_bond_atom_site_label_1
_geom_bond_atom_site_label_2
_geom_bond_distance
_geom_bond_site_symmetry_2
C1 C2 1.513(4) .
C1 H1A 0.9600 .
C1 H1B 0.9600 .
C1 H1C 0.9600 .
C2 C7 1.383(4) .
C2 C3 1.384(4) .
C3 C4 1.398(4) .
C3 H3 0.9300 .
C4 C5 1.376(4) .
C4 H4 0.9300 .
C5 C6 1.397(4) .
C5 S 1.761(3) .
C6 C7 1.384(4) .
C6 H6 0.9300 .
C7 H7 0.9300 .
C8 C13 1.382(3) .
C8 C9 1.388(4) .
C8 N1 1.417(3) .
C9 C10 1.388(4) .
C9 H9 0.9300 .
C10 C11 1.383(4) .
C10 H10 0.9300 .
C11 C12 1.388(4) .
C11 Cl2 1.753(3) .
C12 C13 1.389(3) .
C12 H12 0.9300 .
C13 C14 1.527(3) .
C14 C16 1.520(3) .
C14 C31 1.532(3) .
C14 C15 1.560(3) .
C15 N1 1.475(3) .
C15 H15A 0.9700 .
C15 H15B 0.9700 .
C16 C17 1.363(3) .
C16 N2 1.407(3) .
C17 C18 1.437(3) .
C17 C30 1.463(3) .
C18 C19 1.395(3) .
C18 C23 1.421(3) .
C19 C20 1.387(4) .
C19 H19 0.9300 .
C20 C21 1.388(4) .
C20 Cl1 1.751(3) .
C21 C22 1.382(4) .
C21 H21 0.9300 .
C22 C23 1.394(3) .
C22 H22 0.9300 .
C23 N2 1.414(3) .
C24 O3 1.201(3) .
C24 O4 1.331(3) .
C24 N2 1.402(3) .
C25 O4 1.498(3) .
C25 C28 1.511(4) .
C25 C27 1.517(4) .
C25 C26 1.524(4) .
C26 H26A 0.9600 .
C26 H26B 0.9600 .
C26 H26C 0.9600 .
C27 H27A 0.9600 .
C27 H27B 0.9600 .
C27 H27C 0.9600 .
C28 H28A 0.9600 .
C28 H28B 0.9600 .
C28 H28C 0.9600 .
C29 N3 1.359(3) .
C29 C30 1.377(3) .
C29 H29 0.9300 .
C30 C31 1.420(3) .
C31 C32 1.388(3) .
C32 N3 1.381(3) .
C32 C33 1.443(4) .
C33 O6 1.223(3) .
C33 O5 1.339(3) .
C34 O5 1.450(3) .
C34 H34A 0.9600 .
C34 H34B 0.9600 .
C34 H34C 0.9600 .
N1 S 1.629(2) .
N3 H3A 0.8600 .
O1 S 1.4324(19) .
O2 S 1.433(2) .
